data_2016872
loop_
_publ_author_name
'Guo, Ming-Lin'
'Guo, Chen-Hu'

_publ_section_title
;
 Poly[[aqua(\m-2,2-dimethylmalonato)barium(II)] 2,2-dimethylmalonic
 acid solvate]
;
_journal_coeditor_code SK3267
_journal_issue 12
_journal_name_full 'Acta Crystallographica Section C'
_journal_page_first m398
_journal_page_last m400
_journal_paper_doi 10.1107/S0108270108038857
_journal_volume 64
_journal_year 2008
_chemical_formula_iupac '[Ba (C5 H6 O4) (H2 O)], C5 H8 O4'
_chemical_formula_moiety 'C5 H8 Ba O5, C5 H8 O4'
_chemical_formula_sum 'C10 H16 Ba O9'
_chemical_formula_weight 417.57
_chemical_name_systematic
;
Poly[[aqua(2,2-dimethylmalonato)barium(II)] 2,2-dimethylmalonic acid solvate]
;
_space_group_IT_number 14
_symmetry_cell_setting monoclinic
_symmetry_space_group_name_Hall '-P 2ybc'
_symmetry_space_group_name_H-M 'P 1 21/c 1'
_atom_sites_solution_hydrogens geom
_atom_sites_solution_primary direct
_atom_sites_solution_secondary difmap
_audit_creation_method SHELXL-97
_cell_angle_alpha 90.00
_cell_angle_beta 92.41(3)
_cell_angle_gamma 90.00
_cell_formula_units_Z 4
_cell_length_a 17.300(3)
_cell_length_b 8.6107(17)
_cell_length_c 9.6027(19)
_cell_measurement_reflns_used 4236
_cell_measurement_temperature 133(2)
_cell_measurement_theta_max 27.904
_cell_measurement_theta_min 2.123
_cell_volume 1429.2(5)
_computing_cell_refinement 'CrystalClear (Rigaku/MSC, 2005)'
_computing_data_collection 'CrystalClear (Rigaku/MSC, 2005)'
_computing_data_reduction 'CrystalClear (Rigaku/MSC, 2005)'
_computing_molecular_graphics 'SHELXTL (Sheldrick, 2008)'
_computing_publication_material 'SHELXTL (Sheldrick, 2008)'
_computing_structure_refinement 'SHELXL97 (Sheldrick, 2008)'
_computing_structure_solution 'SHELXS97 (Sheldrick, 2008)'
_diffrn_ambient_temperature 133(2)
_diffrn_detector_area_resol_mean 27.873
_diffrn_measured_fraction_theta_full 0.989
_diffrn_measured_fraction_theta_max 0.989
_diffrn_measurement_device_type 'Rigaku Saturn'
_diffrn_measurement_method \w
_diffrn_radiation_monochromator confocal
_diffrn_radiation_source 'rotating anode'
_diffrn_radiation_type MoK\a
_diffrn_radiation_wavelength 0.71073
_diffrn_reflns_av_R_equivalents 0.0301
_diffrn_reflns_av_sigmaI/netI 0.0312
_diffrn_reflns_limit_h_max 20
_diffrn_reflns_limit_h_min -20
_diffrn_reflns_limit_k_max 10
_diffrn_reflns_limit_k_min -8
_diffrn_reflns_limit_l_max 9
_diffrn_reflns_limit_l_min -11
_diffrn_reflns_number 7812
_diffrn_reflns_theta_full 25.01
_diffrn_reflns_theta_max 25.01
_diffrn_reflns_theta_min 2.64
_diffrn_standards_number 0
_exptl_absorpt_coefficient_mu 2.818
_exptl_absorpt_correction_T_max 0.852
_exptl_absorpt_correction_T_min 0.738
_exptl_absorpt_correction_type multi-scan
_exptl_absorpt_process_details '(CrystalClear; Rigaku/MSC, 2005)'
_exptl_crystal_colour Colorless
_exptl_crystal_density_diffrn 1.941
_exptl_crystal_density_method 'not measured'
_exptl_crystal_description Needle
_exptl_crystal_F_000 816
_exptl_crystal_size_max 0.14
_exptl_crystal_size_mid 0.08
_exptl_crystal_size_min 0.06
_refine_diff_density_max 1.228
_refine_diff_density_min -0.880
_refine_ls_extinction_method none
_refine_ls_goodness_of_fit_ref 1.037
_refine_ls_hydrogen_treatment constr
_refine_ls_matrix_type full
_refine_ls_number_parameters 187
_refine_ls_number_reflns 2488
_refine_ls_number_restraints 0
_refine_ls_restrained_S_all 1.037
_refine_ls_R_factor_all 0.0258
_refine_ls_R_factor_gt 0.0240
_refine_ls_shift/su_max 0.001
_refine_ls_shift/su_mean 0.000
_refine_ls_structure_factor_coef Fsqd
_refine_ls_weighting_details 'calc w=1/[\s^2^(Fo^2^)+(0.0444P)^2^] where P=(Fo^2^+2Fc^2^)/3'
_refine_ls_weighting_scheme calc
_refine_ls_wR_factor_gt 0.0669
_refine_ls_wR_factor_ref 0.0681
_reflns_number_gt 2224
_reflns_number_total 2488
_reflns_threshold_expression >2sigma(I)
_cod_data_source_file sk3267.cif
_cod_data_source_block I
_cod_depositor_comments
;
The following automatic conversions were performed:
'_symmetry_cell_setting' value 'Monoclinic' changed to 'monoclinic'
according to '/home/saulius/struct/CIF-dictionaries/cif_core.dic'
dictionary named 'cif_core.dic' version 2.4.1 from
2010-06-29.

'_exptl_absorpt_correction_type' value 'Multi-Scan' changed
to 'multi-scan' according to
'/home/saulius/struct/CIF-dictionaries/cif_core.dic' dictionary named
'cif_core.dic' version 2.4.1 from 2010-06-29.

Automatic conversion script
Id: cif_fix_enum 1527 2010-12-29 10:47:43Z saulius 

The following automatic conversions were performed:

'_symmetry_cell_setting' value 'Monoclinic' changed to 'monoclinic'
according to /home/saulius/struct/CIF-dictionaries/cif_core.dic
dictionary named 'cif_core.dic' version 2.4.1 from
2010-06-29.

'_exptl_absorpt_correction_type' value 'Multi-Scan'
changed to 'multi-scan' according to
/home/saulius/struct/CIF-dictionaries/cif_core.dic dictionary named
'cif_core.dic' version 2.4.1 from 2010-06-29.

Automatic conversion script
Id: cif_fix_values 1715 2011-07-08 13:25:40Z adriana 
;
_cod_original_sg_symbol_H-M 'P 21/c'
_cod_database_code 2016872
_cod_database_fobs_code 2016872

loop_
_symmetry_equiv_pos_as_xyz
'x, y, z'
'-x, y+1/2, -z+1/2'
'-x, -y, -z'
'x, -y-1/2, z-1/2'

loop_
_atom_site_type_symbol
_atom_site_label
_atom_site_fract_x
_atom_site_fract_y
_atom_site_fract_z
_atom_site_U_iso_or_equiv
_atom_site_adp_type
_atom_site_calc_flag
_atom_site_refinement_flags
_atom_site_occupancy
Ba Ba1 -0.030233(10) 0.741550(16) 0.030014(16) 0.01787(10) Uani d . 1
O O1 0.07501(11) 0.9751(2) 0.06517(18) 0.0247(4) Uani d . 1
O O2 0.17179(11) 1.1406(2) 0.09712(19) 0.0232(4) Uani d . 1
O O3 0.07639(11) 0.95037(19) 0.40554(17) 0.0221(4) Uani d . 1
O O4 0.06452(13) 0.7286(2) 0.2881(2) 0.0208(5) Uani d . 1
C C1 0.13815(16) 1.0144(3) 0.1250(3) 0.0201(6) Uani d . 1
C C2 0.17173(15) 0.9021(3) 0.2370(3) 0.0200(6) Uani d . 1
C C3 0.09984(15) 0.8550(3) 0.3157(3) 0.0197(6) Uani d . 1
C C4 0.2063(2) 0.7638(3) 0.1602(4) 0.0254(7) Uani d . 1
H H4A 0.2489 0.7987 0.1075 0.038 Uiso calc R 1
H H4B 0.1674 0.7188 0.0983 0.038 Uiso calc R 1
H H4C 0.2242 0.6873 0.2268 0.038 Uiso calc R 1
C C5 0.23316(16) 0.9777(3) 0.3338(3) 0.0259(6) Uani d . 1
H H5A 0.2482 0.9065 0.4070 0.039 Uiso calc R 1
H H5B 0.2124 1.0703 0.3736 0.039 Uiso calc R 1
H H5C 0.2775 1.0038 0.2817 0.039 Uiso calc R 1
O O9 -0.09323(11) 0.9041(2) 0.26237(18) 0.0232(4) Uani d . 1
H H9A -0.1426 0.8906 0.2565 0.028 Uiso d R 1
H H9B -0.0826 1.0004 0.2479 0.028 Uiso d R 1
O O5 0.30911(14) 1.25906(19) 0.1387(3) 0.0266(5) Uani d . 1
H H5 0.2661 1.2194 0.1311 0.040 Uiso calc R 1
O O6 0.25209(11) 1.4111(2) 0.2934(2) 0.0279(5) Uani d . 1
O O7 0.40271(11) 1.5477(2) 0.06535(19) 0.0259(4) Uani d . 1
H H7 0.4306 1.5643 0.0000 0.039 Uiso calc R 1
O O8 0.50343(11) 1.4024(2) 0.14196(19) 0.0249(4) Uani d . 1
C C6 0.30970(16) 1.3659(3) 0.2379(3) 0.0219(6) Uani d . 1
C C7 0.39149(16) 1.4185(3) 0.2814(3) 0.0219(6) Uani d . 1
C C8 0.43836(16) 1.4529(3) 0.1552(3) 0.0211(6) Uani d . 1
C C9 0.38863(17) 1.5669(3) 0.3704(3) 0.0320(7) Uani d . 1
H H9D 0.4403 1.5976 0.3985 0.048 Uiso calc R 1
H H9E 0.3596 1.5470 0.4516 0.048 Uiso calc R 1
H H9C 0.3642 1.6486 0.3167 0.048 Uiso calc R 1
C C10 0.4297(2) 1.2853(4) 0.3649(3) 0.0313(7) Uani d . 1
H H10A 0.4317 1.1944 0.3073 0.047 Uiso calc R 1
H H10B 0.4000 1.2632 0.4448 0.047 Uiso calc R 1
H H10C 0.4812 1.3148 0.3949 0.047 Uiso calc R 1

loop_
_atom_site_aniso_label
_atom_site_aniso_U_11
_atom_site_aniso_U_22
_atom_site_aniso_U_33
_atom_site_aniso_U_12
_atom_site_aniso_U_13
_atom_site_aniso_U_23
Ba1 0.02030(15) 0.01595(14) 0.01761(14) -0.00054(5) 0.00364(9) 0.00016(5)
O1 0.0255(11) 0.0203(9) 0.0279(10) -0.0035(8) -0.0013(9) 0.0031(8)
O2 0.0231(11) 0.0193(10) 0.0273(10) -0.0026(8) 0.0023(8) 0.0029(8)
O3 0.0242(10) 0.0197(9) 0.0227(10) -0.0001(8) 0.0068(8) -0.0021(7)
O4 0.0211(12) 0.0189(10) 0.0225(11) -0.0014(8) 0.0036(9) -0.0004(7)
C1 0.0225(15) 0.0187(13) 0.0195(13) 0.0002(11) 0.0054(11) -0.0035(10)
C2 0.0191(14) 0.0197(14) 0.0215(13) -0.0008(11) 0.0031(11) 0.0003(10)
C3 0.0216(15) 0.0197(14) 0.0176(13) 0.0022(11) -0.0006(11) 0.0012(10)
C4 0.0258(19) 0.0224(16) 0.0284(18) 0.0038(11) 0.0066(15) 0.0029(10)
C5 0.0233(16) 0.0305(15) 0.0238(14) -0.0035(12) 0.0006(12) 0.0042(12)
O9 0.0230(11) 0.0201(9) 0.0265(10) -0.0022(8) 0.0029(8) 0.0016(7)
O5 0.0192(13) 0.0308(13) 0.0302(13) -0.0071(8) 0.0069(10) -0.0064(7)
O6 0.0194(11) 0.0283(11) 0.0365(11) 0.0014(8) 0.0066(9) -0.0030(8)
O7 0.0240(11) 0.0278(10) 0.0262(10) 0.0003(8) 0.0058(8) 0.0072(8)
O8 0.0206(11) 0.0273(10) 0.0272(10) 0.0020(8) 0.0063(8) 0.0041(8)
C6 0.0225(15) 0.0178(13) 0.0254(14) 0.0000(11) 0.0019(12) 0.0041(11)
C7 0.0188(15) 0.0235(14) 0.0235(14) -0.0014(11) 0.0037(11) 0.0006(11)
C8 0.0217(16) 0.0161(13) 0.0255(14) -0.0042(11) 0.0005(11) -0.0012(10)
C9 0.0273(17) 0.0355(17) 0.0331(16) -0.0032(13) 0.0020(13) -0.0090(13)
C10 0.0222(17) 0.0432(17) 0.0289(17) 0.0037(14) 0.0055(14) 0.0122(15)

loop_
_atom_type_symbol
_atom_type_description
_atom_type_scat_dispersion_real
_atom_type_scat_dispersion_imag
_atom_type_scat_source
C C 0.0033 0.0016 'International Tables Vol C Tables 4.2.6.8 and 6.1.1.4'
H H 0.0000 0.0000 'International Tables Vol C Tables 4.2.6.8 and 6.1.1.4'
Ba Ba -0.3244 2.2819 'International Tables Vol C Tables 4.2.6.8 and 6.1.1.4'
O O 0.0106 0.0060 'International Tables Vol C Tables 4.2.6.8 and 6.1.1.4'

loop_
_geom_angle_atom_site_label_1
_geom_angle_atom_site_label_2
_geom_angle_atom_site_label_3
_geom_angle_site_symmetry_1
_geom_angle_site_symmetry_3
_geom_angle
_geom_angle_publ_flag
O1 Ba1 O3 3_575 2_545 145.87(6) ?
O1 Ba1 O1 3_575 . 63.69(7) ?
O3 Ba1 O1 2_545 . 148.90(6) ?
O1 Ba1 O3 3_575 4_575 125.13(5) ?
O3 Ba1 O3 2_545 4_575 75.87(6) ?
O1 Ba1 O3 . 4_575 92.29(6) ?
O1 Ba1 O2 3_575 3_575 46.52(5) ?
O3 Ba1 O2 2_545 3_575 99.76(5) ?
O1 Ba1 O2 . 3_575 110.18(5) ?
O3 Ba1 O2 4_575 3_575 126.53(5) ?
O1 Ba1 O9 3_575 . 73.26(5) ?
O3 Ba1 O9 2_545 . 98.49(5) ?
O1 Ba1 O9 . . 79.54(6) ?
O3 Ba1 O9 4_575 . 153.96(5) ?
O2 Ba1 O9 3_575 . 79.31(6) ?
O1 Ba1 O4 3_575 4_575 79.27(5) ?
O3 Ba1 O4 2_545 4_575 116.43(5) ?
O1 Ba1 O4 . 4_575 68.77(6) ?
O3 Ba1 O4 4_575 4_575 45.89(5) ?
O2 Ba1 O4 3_575 4_575 97.37(6) ?
O9 Ba1 O4 . 4_575 144.89(5) ?
O1 Ba1 O4 3_575 . 117.65(5) ?
O3 Ba1 O4 2_545 . 86.05(5) ?
O1 Ba1 O4 . . 64.78(5) ?
O3 Ba1 O4 4_575 . 89.05(6) ?
O2 Ba1 O4 3_575 . 144.37(6) ?
O9 Ba1 O4 . . 65.06(6) ?
O4 Ba1 O4 4_575 . 111.50(7) ?
O1 Ba1 O9 3_575 4_575 89.94(5) ?
O3 Ba1 O9 2_545 4_575 73.21(5) ?
O1 Ba1 O9 . 4_575 128.83(5) ?
O3 Ba1 O9 4_575 4_575 67.06(5) ?
O2 Ba1 O9 3_575 4_575 60.99(5) ?
O9 Ba1 O9 . 4_575 136.42(7) ?
O4 Ba1 O9 4_575 4_575 63.44(5) ?
O4 Ba1 O9 . 4_575 151.28(5) ?
O1 Ba1 C1 3_575 3_575 23.35(6) ?
O3 Ba1 C1 2_545 3_575 123.47(6) ?
O1 Ba1 C1 . 3_575 86.89(6) ?
O3 Ba1 C1 4_575 3_575 125.77(6) ?
O2 Ba1 C1 3_575 3_575 23.76(6) ?
O9 Ba1 C1 . 3_575 78.81(6) ?
O4 Ba1 C1 4_575 3_575 84.62(6) ?
O4 Ba1 C1 . 3_575 136.84(6) ?
O9 Ba1 C1 4_575 3_575 71.87(6) ?
O1 Ba1 C3 3_575 4_575 102.38(6) ?
O3 Ba1 C3 2_545 4_575 97.33(6) ?
O1 Ba1 C3 . 4_575 77.78(6) ?
O3 Ba1 C3 4_575 4_575 22.96(6) ?
O2 Ba1 C3 3_575 4_575 115.16(6) ?
O9 Ba1 C3 . 4_575 156.28(6) ?
O4 Ba1 C3 4_575 4_575 23.20(6) ?
O4 Ba1 C3 . 4_575 98.65(6) ?
O9 Ba1 C3 4_575 4_575 65.56(6) ?
C1 Ba1 C3 3_575 4_575 106.66(6) ?
O1 Ba1 Ba1 3_575 3_565 152.55(4) ?
O3 Ba1 Ba1 2_545 3_565 38.52(4) ?
O1 Ba1 Ba1 . 3_565 124.14(4) ?
O3 Ba1 Ba1 4_575 3_565 37.34(3) ?
O2 Ba1 Ba1 3_575 3_565 119.23(4) ?
O9 Ba1 Ba1 . 3_565 132.02(3) ?
O4 Ba1 Ba1 4_575 3_565 80.29(3) ?
O4 Ba1 Ba1 . 3_565 86.92(3) ?
O9 Ba1 Ba1 4_575 3_565 64.47(4) ?
C1 Ba1 Ba1 3_575 3_565 136.09(5) ?
C3 Ba1 Ba1 4_575 3_565 59.23(5) ?
C1 O1 Ba1 . 3_575 98.18(15) ?
C1 O1 Ba1 . . 144.83(16) ?
Ba1 O1 Ba1 3_575 . 116.31(7) ?
C1 O2 Ba1 . 3_575 90.11(15) ?
C3 O3 Ba1 . 2 149.20(16) ?
C3 O3 Ba1 . 4_576 98.27(15) ?
Ba1 O3 Ba1 2 4_576 104.13(6) ?
C3 O4 Ba1 . 4_576 92.30(15) ?
C3 O4 Ba1 . . 113.14(16) ?
Ba1 O4 Ba1 4_576 . 111.08(7) ?
O1 C1 O2 . . 122.1(2) y
O1 C1 C2 . . 116.4(2) ?
O2 C1 C2 . . 121.5(2) ?
O1 C1 Ba1 . 3_575 58.47(13) ?
O2 C1 Ba1 . 3_575 66.13(13) ?
C2 C1 Ba1 . 3_575 161.53(17) ?
C5 C2 C4 . . 110.3(2) ?
C5 C2 C3 . . 111.7(2) ?
C4 C2 C3 . . 111.8(2) ?
C5 C2 C1 . . 112.9(2) ?
C4 C2 C1 . . 107.1(2) ?
C3 C2 C1 . . 102.7(2) y
O3 C3 O4 . . 122.1(2) y
O3 C3 C2 . . 116.8(2) ?
O4 C3 C2 . . 121.1(2) ?
O3 C3 Ba1 . 4_576 58.76(13) ?
O4 C3 Ba1 . 4_576 64.50(14) ?
C2 C3 Ba1 . 4_576 169.66(17) ?
C2 C4 H4A . . 109.5 ?
C2 C4 H4B . . 109.5 ?
H4A C4 H4B . . 109.5 ?
C2 C4 H4C . . 109.5 ?
H4A C4 H4C . . 109.5 ?
H4B C4 H4C . . 109.5 ?
C2 C5 H5A . . 109.5 ?
C2 C5 H5B . . 109.5 ?
H5A C5 H5B . . 109.5 ?
C2 C5 H5C . . 109.5 ?
H5A C5 H5C . . 109.5 ?
H5B C5 H5C . . 109.5 ?
Ba1 O9 Ba1 . 4_576 108.78(6) ?
Ba1 O9 H9A . . 106.9 ?
Ba1 O9 H9A 4_576 . 108.7 ?
Ba1 O9 H9B . . 104.6 ?
Ba1 O9 H9B 4_576 . 117.7 ?
H9A O9 H9B . . 109.6 ?
C6 O5 H5 . . 109.5 ?
C8 O7 H7 . . 109.5 ?
O6 C6 O5 . . 123.8(3) y
O6 C6 C7 . . 123.6(2) ?
O5 C6 C7 . . 112.4(2) ?
C8 C7 C6 . . 111.1(2) y
C8 C7 C10 . . 109.3(2) ?
C6 C7 C10 . . 107.2(2) ?
C8 C7 C9 . . 108.2(2) ?
C6 C7 C9 . . 110.3(2) ?
C10 C7 C9 . . 110.7(2) ?
O8 C8 O7 . . 124.0(2) y
O8 C8 C7 . . 122.8(2) ?
O7 C8 C7 . . 113.1(2) ?
C7 C9 H9D . . 109.5 ?
C7 C9 H9E . . 109.5 ?
H9D C9 H9E . . 109.5 ?
C7 C9 H9C . . 109.5 ?
H9D C9 H9C . . 109.5 ?
H9E C9 H9C . . 109.5 ?
C7 C10 H10A . . 109.5 ?
C7 C10 H10B . . 109.5 ?
H10A C10 H10B . . 109.5 ?
C7 C10 H10C . . 109.5 ?
H10A C10 H10C . . 109.5 ?
H10B C10 H10C . . 109.5 ?

loop_
_geom_bond_atom_site_label_1
_geom_bond_atom_site_label_2
_geom_bond_site_symmetry_2
_geom_bond_distance
_geom_bond_publ_flag
Ba1 O1 3_575 2.7072(18) y
Ba1 O3 2_545 2.7108(17) y
Ba1 O1 . 2.7243(18) y
Ba1 O3 4_575 2.7835(18) y
Ba1 O2 3_575 2.875(2) y
Ba1 O9 . 2.8861(18) y
Ba1 O4 . 2.916(2) y
Ba1 O9 4_575 3.0215(19) y
Ba1 Ba1 3_575 4.6138(9) y
Ba1 Ba1 3_565 4.3338(8) y
O4 Ba1 4_576 2.910(2) y
O1 C1 . 1.259(3) y
O2 C1 . 1.267(3) y
O3 C3 . 1.270(3) y
O4 C3 . 1.270(3) y
C1 C2 . 1.541(4) ?
C2 C5 . 1.528(4) ?
C2 C4 . 1.536(4) ?
C2 C3 . 1.537(4) ?
C4 H4A . 0.9600 ?
C4 H4B . 0.9600 ?
C4 H4C . 0.9600 ?
C5 H5A . 0.9600 ?
C5 H5B . 0.9600 ?
C5 H5C . 0.9600 ?
O9 H9A . 0.8611 ?
O9 H9B . 0.8616 ?
O5 C6 . 1.324(3) y
O5 H5 . 0.8200 ?
O6 C6 . 1.213(3) y
O7 C8 . 1.322(3) y
O7 H7 . 0.8200 ?
O8 C8 . 1.218(3) y
C6 C7 . 1.527(4) ?
C7 C8 . 1.515(4) ?
C7 C10 . 1.533(4) ?
C7 C9 . 1.540(4) ?
C9 H9D . 0.9600 ?
C9 H9E . 0.9600 ?
C9 H9C . 0.9600 ?
C10 H10A . 0.9600 ?
C10 H10B . 0.9600 ?
C10 H10C . 0.9600 ?

loop_
_geom_hbond_atom_site_label_D
_geom_hbond_atom_site_label_H
_geom_hbond_atom_site_label_A
_geom_hbond_site_symmetry_A
_geom_hbond_distance_DH
_geom_hbond_distance_HA
_geom_hbond_distance_DA
_geom_hbond_angle_DHA
O9 H9A O6 2_545 0.86 1.94 2.778(3) 163
O9 H9B O4 2 0.86 2.02 2.883(2) 177
O5 H5 O2 . 0.82 1.78 2.601(3) 174
O7 H7 O8 3_685 0.82 1.84 2.656(3) 178

loop_
_geom_torsion_atom_site_label_1
_geom_torsion_atom_site_label_2
_geom_torsion_atom_site_label_3
_geom_torsion_atom_site_label_4
_geom_torsion_site_symmetry_1
_geom_torsion_site_symmetry_4
_geom_torsion
O1 Ba1 O1 C1 3_575 . 167.8(3)
O3 Ba1 O1 C1 2_545 . 2.3(3)
O3 Ba1 O1 C1 4_575 . -63.7(3)
O2 Ba1 O1 C1 3_575 . 165.8(3)
O9 Ba1 O1 C1 . . 91.4(3)
O4 Ba1 O1 C1 4_575 . -104.0(3)
O4 Ba1 O1 C1 . . 24.2(3)
O9 Ba1 O1 C1 4_575 . -125.8(3)
C1 Ba1 O1 C1 3_575 . 170.6(3)
C3 Ba1 O1 C1 4_575 . -81.6(3)
Ba1 Ba1 O1 C1 3_565 . -42.8(3)
O1 Ba1 O1 Ba1 3_575 3_575 0.0
O3 Ba1 O1 Ba1 2_545 3_575 -165.49(7)
O3 Ba1 O1 Ba1 4_575 3_575 128.51(7)
O2 Ba1 O1 Ba1 3_575 3_575 -1.98(9)
O9 Ba1 O1 Ba1 . 3_575 -76.39(7)
O4 Ba1 O1 Ba1 4_575 3_575 88.24(8)
O4 Ba1 O1 Ba1 . 3_575 -143.62(9)
O9 Ba1 O1 Ba1 4_575 3_575 66.46(9)
C1 Ba1 O1 Ba1 3_575 3_575 2.80(8)
C3 Ba1 O1 Ba1 4_575 3_575 110.60(8)
Ba1 Ba1 O1 Ba1 3_565 3_575 149.41(4)
O1 Ba1 O4 C3 3_575 . -22.0(2)
O3 Ba1 O4 C3 2_545 . -176.18(18)
O1 Ba1 O4 C3 . . 14.94(17)
O3 Ba1 O4 C3 4_575 . 107.92(18)
O2 Ba1 O4 C3 3_575 . -74.9(2)
O9 Ba1 O4 C3 . . -74.93(17)
O4 Ba1 O4 C3 4_575 . 66.93(17)
O9 Ba1 O4 C3 4_575 . 140.58(17)
C1 Ba1 O4 C3 3_575 . -38.9(2)
C3 Ba1 O4 C3 4_575 . 87.0(2)
Ba1 Ba1 O4 C3 3_565 . 145.23(18)
O1 Ba1 O4 Ba1 3_575 4_576 80.26(7)
O3 Ba1 O4 Ba1 2_545 4_576 -73.97(6)
O1 Ba1 O4 Ba1 . 4_576 117.15(7)
O3 Ba1 O4 Ba1 4_575 4_576 -149.87(6)
O2 Ba1 O4 Ba1 3_575 4_576 27.31(11)
O9 Ba1 O4 Ba1 . 4_576 27.29(5)
O4 Ba1 O4 Ba1 4_575 4_576 169.14(7)
O9 Ba1 O4 Ba1 4_575 4_576 -117.20(10)
C1 Ba1 O4 Ba1 3_575 4_576 63.31(10)
C3 Ba1 O4 Ba1 4_575 4_576 -170.80(7)
Ba1 Ba1 O4 Ba1 3_565 4_576 -112.56(5)
Ba1 O1 C1 O2 3_575 . -19.0(3)
Ba1 O1 C1 O2 . . 172.05(17)
Ba1 O1 C1 C2 3_575 . 159.69(18)
Ba1 O1 C1 C2 . . -9.3(4)
Ba1 O1 C1 Ba1 . 3_575 -168.9(3)
Ba1 O2 C1 O1 3_575 . 17.7(2)
Ba1 O2 C1 C2 3_575 . -161.0(2)
O1 C1 C2 C5 . . -162.6(2)
O2 C1 C2 C5 . . 16.1(3)
Ba1 C1 C2 C5 3_575 . -93.6(5)
O1 C1 C2 C4 . . 75.8(3)
O2 C1 C2 C4 . . -105.5(3)
Ba1 C1 C2 C4 3_575 . 144.8(5)
O1 C1 C2 C3 . . -42.1(3)
O2 C1 C2 C3 . . 136.6(2)
Ba1 C1 C2 C3 3_575 . 26.9(6)
Ba1 O3 C3 O4 2 . -123.5(3)
Ba1 O3 C3 O4 4_576 . 13.0(3)
Ba1 O3 C3 C2 2 . 54.2(4)
Ba1 O3 C3 C2 4_576 . -169.29(18)
Ba1 O3 C3 Ba1 2 4_576 -136.5(3)
Ba1 O4 C3 O3 4_576 . -12.3(3)
Ba1 O4 C3 O3 . . 101.8(2)
Ba1 O4 C3 C2 4_576 . 170.1(2)
Ba1 O4 C3 C2 . . -75.8(3)
Ba1 O4 C3 Ba1 . 4_576 114.12(12)
C5 C2 C3 O3 . . 41.4(3)
C4 C2 C3 O3 . . 165.6(2)
C1 C2 C3 O3 . . -79.9(3)
C5 C2 C3 O4 . . -140.9(3)
C4 C2 C3 O4 . . -16.7(4)
C1 C2 C3 O4 . . 97.9(3)
C5 C2 C3 Ba1 . 4_576 -20.8(10)
C4 C2 C3 Ba1 . 4_576 103.4(9)
C1 C2 C3 Ba1 . 4_576 -142.1(9)
O1 Ba1 O9 Ba1 3_575 4_576 -158.20(7)
O3 Ba1 O9 Ba1 2_545 4_576 55.80(7)
O1 Ba1 O9 Ba1 . 4_576 -92.72(7)
O3 Ba1 O9 Ba1 4_575 4_576 -19.31(14)
O2 Ba1 O9 Ba1 3_575 4_576 154.21(7)
O4 Ba1 O9 Ba1 4_575 4_576 -118.16(9)
O4 Ba1 O9 Ba1 . 4_576 -25.80(5)
O9 Ba1 O9 Ba1 4_575 4_576 130.32(7)
C1 Ba1 O9 Ba1 3_575 4_576 178.41(7)
C3 Ba1 O9 Ba1 4_575 4_576 -75.53(15)
Ba1 Ba1 O9 Ba1 3_565 4_576 34.28(8)
O6 C6 C7 C8 . . -136.7(3)
O5 C6 C7 C8 . . 46.9(3)
O6 C6 C7 C10 . . 103.8(3)
O5 C6 C7 C10 . . -72.5(3)
O6 C6 C7 C9 . . -16.7(4)
O5 C6 C7 C9 . . 167.0(2)
C6 C7 C8 O8 . . -131.6(3)
C10 C7 C8 O8 . . -13.5(4)
C9 C7 C8 O8 . . 107.2(3)
C6 C7 C8 O7 . . 51.1(3)
C10 C7 C8 O7 . . 169.2(2)
C9 C7 C8 O7 . . -70.1(3)
